data_7034020
loop_
_publ_author_name
'Robinson, Thomas P.'
'Price, Richard D.'
'Davidson, Matthew G.'
'Fox, Mark A.'
'Johnson, Andrew L.'

_publ_section_title
;
 Why are the {Cu4N4} rings in copper(i) phosphinimide clusters
 [Cu{\m-N[double bond, length as m-dash]PR3}]4 (R = NMe3 or Ph) planar?
;
_journal_issue 12
_journal_name_full 'Dalton transactions (Cambridge, England : 2003)'
_journal_page_first 5611
_journal_page_last 5619
_journal_paper_doi 10.1039/c5dt00255a
_journal_volume 44
_journal_year 2015
_chemical_formula_sum 'C75.5 H64 Cu4 N4 P4'
_chemical_formula_weight 1405.35
_chemical_name_systematic
;
 ?
;
_space_group_IT_number 14
_symmetry_cell_setting monoclinic
_symmetry_space_group_name_Hall '-P 2ybc'
_symmetry_space_group_name_H-M 'P 1 21/c 1'
_atom_sites_solution_hydrogens geom
_atom_sites_solution_primary direct
_atom_sites_solution_secondary difmap
_audit_creation_method SHELXL-97
_audit_update_record
;
2013-08-12 deposited with the CCDC.
2015-02-12 downloaded from the CCDC.
;
_cell_angle_alpha 90.00
_cell_angle_beta 98.382(2)
_cell_angle_gamma 90.00
_cell_formula_units_Z 4
_cell_length_a 9.1310(4)
_cell_length_b 24.4070(10)
_cell_length_c 29.4590(7)
_cell_measurement_reflns_used 10711
_cell_measurement_temperature 150(2)
_cell_measurement_theta_max 25.03
_cell_measurement_theta_min 7.87
_cell_volume 6495.1(4)
_computing_cell_refinement 'HKL Scalepack (Otwinowski & Minor 1997)'
_computing_data_collection 'Kappa CCD'
_computing_data_reduction 'Denzo and Scalepak (Otwinowski & Minor, 1997)'
_computing_molecular_graphics 'ORTEP 3 for Windows (Farrugia, 1997)'
_computing_publication_material 'SHELXL-97 (Sheldrick, 1997)'
_computing_structure_refinement 'SHELXL-97 (Sheldrick, 1997)'
_computing_structure_solution 'SHELXS-86 (Sheldrick, 1986)'
_diffrn_ambient_temperature 150(2)
_diffrn_measured_fraction_theta_full 0.935
_diffrn_measured_fraction_theta_max 0.935
_diffrn_measurement_device_type 'Bruker Kappa CCD Diffractometer'
_diffrn_measurement_method 'omega and phi scans'
_diffrn_radiation_monochromator graphite
_diffrn_radiation_source 'fine-focus sealed tube'
_diffrn_radiation_type MoK\a
_diffrn_radiation_wavelength 0.71073
_diffrn_reflns_av_R_equivalents 0.0645
_diffrn_reflns_av_sigmaI/netI 0.0761
_diffrn_reflns_limit_h_max 10
_diffrn_reflns_limit_h_min -10
_diffrn_reflns_limit_k_max 29
_diffrn_reflns_limit_k_min -23
_diffrn_reflns_limit_l_max 35
_diffrn_reflns_limit_l_min -29
_diffrn_reflns_number 24762
_diffrn_reflns_theta_full 25.03
_diffrn_reflns_theta_max 25.03
_diffrn_reflns_theta_min 7.87
_diffrn_standards_decay_% 0
_diffrn_standards_interval_count 0
_diffrn_standards_interval_time 0
_diffrn_standards_number 0
_exptl_absorpt_coefficient_mu 1.438
_exptl_absorpt_correction_T_max 0.9316
_exptl_absorpt_correction_T_min 0.7619
_exptl_absorpt_correction_type multi-scan
_exptl_absorpt_process_details 'SORTAV (Blessing, 1995)'
_exptl_crystal_colour yellow
_exptl_crystal_density_diffrn 1.437
_exptl_crystal_density_method 'not measured'
_exptl_crystal_description block
_exptl_crystal_F_000 2884
_exptl_crystal_size_max 0.20
_exptl_crystal_size_mid 0.10
_exptl_crystal_size_min 0.05
_refine_diff_density_max 0.959
_refine_diff_density_min -0.436
_refine_diff_density_rms 0.077
_refine_ls_extinction_method none
_refine_ls_goodness_of_fit_ref 1.081
_refine_ls_hydrogen_treatment constr
_refine_ls_matrix_type full
_refine_ls_number_parameters 774
_refine_ls_number_reflns 10711
_refine_ls_number_restraints 3
_refine_ls_restrained_S_all 1.082
_refine_ls_R_factor_all 0.0951
_refine_ls_R_factor_gt 0.0490
_refine_ls_shift/su_max 0.002
_refine_ls_shift/su_mean 0.000
_refine_ls_structure_factor_coef Fsqd
_refine_ls_weighting_details 'calc w=1/[\s^2^(Fo^2^)+(0.0544P)^2^+1.7777P] where P=(Fo^2^+2Fc^2^)/3'
_refine_ls_weighting_scheme calc
_refine_ls_wR_factor_gt 0.1073
_refine_ls_wR_factor_ref 0.1280
_reflns_number_gt 6940
_reflns_number_total 10711
_reflns_threshold_expression >2sigma(I)
_cod_data_source_file c5dt00255a1.cif
_cod_data_source_block 2
_cod_depositor_comments
;
The following automatic conversions were performed:

'_symmetry_cell_setting' value 'Monoclinic' changed to 'monoclinic'
according to
/usr/data/users/saulius/crontab/automatic-downloads/rss-feeds/RSC/lib/dictionaries/cif_core.dic
dictionary named 'cif_core.dic' version 2.4.2 from 2011-04-26.

'_exptl_absorpt_correction_type' value 'Multi-Scan' changed to
'multi-scan' according to
/usr/data/users/saulius/crontab/automatic-downloads/rss-feeds/RSC/lib/dictionaries/cif_core.dic
dictionary named 'cif_core.dic' version 2.4.2 from 2011-04-26.

'_refine_ls_hydrogen_treatment' value 'Constr' changed to 'constr'
according to
/usr/data/users/saulius/crontab/automatic-downloads/rss-feeds/RSC/lib/dictionaries/cif_core.dic
dictionary named 'cif_core.dic' version 2.4.2 from 2011-04-26.

Automatic conversion script
Id: cif_fix_values 3008 2015-01-20 13:52:24Z robertas 

 Adding full bibliography for 7034019--7034020.cif.
;
_cod_original_sg_symbol_H-M P21/c
_cod_original_formula_sum 'C75.50 H64 Cu4 N4 P4'
_cod_database_code 7034020

loop_
_symmetry_equiv_pos_as_xyz
'x, y, z'
'-x, y+1/2, -z+1/2'
'-x, -y, -z'
'x, -y-1/2, z-1/2'

loop_
_atom_site_label
_atom_site_type_symbol
_atom_site_fract_x
_atom_site_fract_y
_atom_site_fract_z
_atom_site_U_iso_or_equiv
_atom_site_adp_type
_atom_site_occupancy
_atom_site_symmetry_multiplicity
_atom_site_calc_flag
_atom_site_refinement_flags
_atom_site_disorder_assembly
_atom_site_disorder_group
Cu1 Cu 0.21556(6) 0.19556(2) 0.839779(15) 0.02700(15) Uani 1 1 d . . .
Cu2 Cu 0.32600(6) 0.30013(2) 0.837850(15) 0.02770(15) Uani 1 1 d . . .
Cu3 Cu 0.22659(6) 0.30381(2) 0.749010(15) 0.02745(15) Uani 1 1 d . . .
Cu4 Cu 0.11615(6) 0.19901(2) 0.749758(15) 0.02704(15) Uani 1 1 d . . .
P1 P 0.31384(12) 0.24211(5) 0.93273(3) 0.0255(3) Uani 1 1 d . . .
P2 P 0.46134(13) 0.38907(5) 0.78728(3) 0.0262(3) Uani 1 1 d . . .
P3 P 0.15771(13) 0.25489(5) 0.65856(3) 0.0272(3) Uani 1 1 d . . .
P4 P 0.00599(12) 0.10123(4) 0.80087(3) 0.0248(3) Uani 1 1 d . . .
N1 N 0.3214(4) 0.24453(15) 0.88049(10) 0.0313(9) Uani 1 1 d . . .
N2 N 0.3252(4) 0.35182(15) 0.79141(10) 0.0303(8) Uani 1 1 d . . .
N3 N 0.1178(4) 0.25574(15) 0.70816(10) 0.0306(8) Uani 1 1 d . . .
N4 N 0.1180(4) 0.14819(15) 0.79626(11) 0.0295(8) Uani 1 1 d . . .
C101 C 0.3957(5) 0.17956(18) 0.95890(14) 0.0297(10) Uani 1 1 d . . .
C102 C 0.3647(6) 0.1584(2) 1.00025(14) 0.0418(12) Uani 1 1 d . . .
H102 H 0.2919 0.1758 1.0152 0.050 Uiso 1 1 calc R . .
C103 C 0.4367(8) 0.1128(2) 1.02017(17) 0.0568(16) Uani 1 1 d . . .
H103 H 0.4122 0.0986 1.0481 0.068 Uiso 1 1 calc R . .
C104 C 0.5436(8) 0.0884(3) 0.9992(2) 0.0679(19) Uani 1 1 d . . .
H104 H 0.5962 0.0578 1.0134 0.082 Uiso 1 1 calc R . .
C105 C 0.5767(6) 0.1075(2) 0.9573(2) 0.0615(16) Uani 1 1 d . . .
H105 H 0.6493 0.0897 0.9426 0.074 Uiso 1 1 calc R . .
C106 C 0.5016(5) 0.1531(2) 0.93755(18) 0.0440(12) Uani 1 1 d . . .
H106 H 0.5232 0.1664 0.9089 0.053 Uiso 1 1 calc R . .
C107 C 0.1295(5) 0.24438(18) 0.94938(13) 0.0288(10) Uani 1 1 d . . .
C108 C 0.0826(5) 0.2858(2) 0.97630(14) 0.0364(11) Uani 1 1 d . . .
H108 H 0.1509 0.3128 0.9895 0.044 Uiso 1 1 calc R . .
C109 C -0.0644(6) 0.2879(2) 0.98389(17) 0.0446(13) Uani 1 1 d . . .
H109 H -0.0960 0.3162 1.0023 0.054 Uiso 1 1 calc R . .
C110 C -0.1639(6) 0.2490(2) 0.96471(17) 0.0472(13) Uani 1 1 d . . .
H110 H -0.2638 0.2504 0.9702 0.057 Uiso 1 1 calc R . .
C111 C -0.1190(6) 0.2081(2) 0.93759(17) 0.0450(13) Uani 1 1 d . . .
H111 H -0.1885 0.1818 0.9239 0.054 Uiso 1 1 calc R . .
C112 C 0.0263(5) 0.2053(2) 0.93025(15) 0.0380(11) Uani 1 1 d . . .
H112 H 0.0569 0.1765 0.9120 0.046 Uiso 1 1 calc R . .
C113 C 0.4176(5) 0.29687(18) 0.96495(13) 0.0296(10) Uani 1 1 d . . .
C114 C 0.4807(6) 0.2910(2) 1.01120(15) 0.0399(12) Uani 1 1 d . . .
H114 H 0.4648 0.2582 1.0272 0.048 Uiso 1 1 calc R . .
C115 C 0.5656(6) 0.3324(2) 1.03366(15) 0.0438(13) Uani 1 1 d . . .
H115 H 0.6074 0.3277 1.0649 0.053 Uiso 1 1 calc R . .
C116 C 0.5905(6) 0.3802(2) 1.01157(16) 0.0480(14) Uani 1 1 d . . .
H116 H 0.6510 0.4081 1.0269 0.058 Uiso 1 1 calc R . .
C117 C 0.5255(7) 0.3870(2) 0.96630(18) 0.0580(16) Uani 1 1 d . . .
H117 H 0.5394 0.4202 0.9507 0.070 Uiso 1 1 calc R . .
C118 C 0.4404(6) 0.3454(2) 0.94373(15) 0.0461(13) Uani 1 1 d . . .
H118 H 0.3968 0.3508 0.9128 0.055 Uiso 1 1 calc R . .
C201 C 0.6434(5) 0.35860(18) 0.80051(14) 0.0285(10) Uani 1 1 d . . .
C202 C 0.7144(5) 0.3550(2) 0.84576(15) 0.0354(11) Uani 1 1 d . . .
H202 H 0.6702 0.3712 0.8698 0.042 Uiso 1 1 calc R . .
C203 C 0.8477(6) 0.3282(2) 0.85588(17) 0.0449(13) Uani 1 1 d . . .
H203 H 0.8953 0.3262 0.8867 0.054 Uiso 1 1 calc R . .
C204 C 0.9116(6) 0.3045(2) 0.82172(19) 0.0454(13) Uani 1 1 d . . .
H204 H 1.0041 0.2863 0.8290 0.055 Uiso 1 1 calc R . .
C205 C 0.8432(6) 0.3065(2) 0.77646(19) 0.0473(13) Uani 1 1 d . . .
H205 H 0.8880 0.2896 0.7529 0.057 Uiso 1 1 calc R . .
C206 C 0.7105(5) 0.33314(19) 0.76613(16) 0.0362(11) Uani 1 1 d . . .
H206 H 0.6632 0.3344 0.7352 0.043 Uiso 1 1 calc R . .
C207 C 0.4674(5) 0.44743(18) 0.82590(14) 0.0308(10) Uani 1 1 d . . .
C208 C 0.3517(6) 0.4565(2) 0.85012(15) 0.0397(11) Uani 1 1 d . . .
H208 H 0.2708 0.4316 0.8473 0.048 Uiso 1 1 calc R . .
C209 C 0.3528(7) 0.5021(2) 0.87877(18) 0.0538(14) Uani 1 1 d . . .
H209 H 0.2725 0.5079 0.8954 0.065 Uiso 1 1 calc R . .
C210 C 0.4667(8) 0.5380(3) 0.88320(19) 0.0608(16) Uani 1 1 d . . .
H210 H 0.4656 0.5690 0.9027 0.073 Uiso 1 1 calc R . .
C211 C 0.5850(7) 0.5298(3) 0.8594(2) 0.0657(17) Uani 1 1 d . . .
H211 H 0.6652 0.5550 0.8625 0.079 Uiso 1 1 calc R . .
C212 C 0.5848(6) 0.4843(2) 0.83097(19) 0.0556(15) Uani 1 1 d . . .
H212 H 0.6661 0.4782 0.8148 0.067 Uiso 1 1 calc R . .
C213 C 0.4609(5) 0.42014(18) 0.73089(13) 0.0286(10) Uani 1 1 d . . .
C214 C 0.5839(6) 0.4469(2) 0.71889(16) 0.0400(11) Uani 1 1 d . . .
H214 H 0.6722 0.4487 0.7403 0.048 Uiso 1 1 calc R . .
C215 C 0.5796(6) 0.4712(2) 0.67577(17) 0.0454(13) Uani 1 1 d . . .
H215 H 0.6648 0.4889 0.6677 0.055 Uiso 1 1 calc R . .
C216 C 0.4512(6) 0.4693(2) 0.64509(16) 0.0443(13) Uani 1 1 d . . .
H216 H 0.4471 0.4867 0.6161 0.053 Uiso 1 1 calc R . .
C217 C 0.3286(6) 0.4425(2) 0.65590(15) 0.0392(12) Uani 1 1 d . . .
H217 H 0.2411 0.4404 0.6342 0.047 Uiso 1 1 calc R . .
C218 C 0.3332(5) 0.41838(19) 0.69858(14) 0.0322(10) Uani 1 1 d . . .
H218 H 0.2477 0.4003 0.7060 0.039 Uiso 1 1 calc R . .
C301 C 0.0660(5) 0.30999(18) 0.62408(13) 0.0303(10) Uani 1 1 d . . .
C302 C -0.0097(5) 0.3503(2) 0.64481(15) 0.0356(11) Uani 1 1 d . . .
H302 H -0.0110 0.3489 0.6770 0.043 Uiso 1 1 calc R . .
C303 C -0.0825(6) 0.3919(2) 0.6194(2) 0.0504(14) Uani 1 1 d . . .
H303 H -0.1331 0.4192 0.6341 0.060 Uiso 1 1 calc R . .
C304 C -0.0822(6) 0.3942(2) 0.57238(19) 0.0531(15) Uani 1 1 d . . .
H304 H -0.1316 0.4232 0.5549 0.064 Uiso 1 1 calc R . .
C305 C -0.0106(8) 0.3547(2) 0.55138(17) 0.0586(16) Uani 1 1 d . . .
H305 H -0.0114 0.3561 0.5191 0.070 Uiso 1 1 calc R . .
C306 C 0.0633(6) 0.3125(2) 0.57654(15) 0.0442(13) Uani 1 1 d . . .
H306 H 0.1125 0.2852 0.5614 0.053 Uiso 1 1 calc R . .
C307 C 0.0934(5) 0.19316(18) 0.62748(13) 0.0314(10) Uani 1 1 d . . .
C308 C -0.0356(6) 0.1695(2) 0.63770(15) 0.0398(12) Uani 1 1 d . . .
H308 H -0.0855 0.1854 0.6606 0.048 Uiso 1 1 calc R . .
C309 C -0.0931(6) 0.1225(2) 0.61467(18) 0.0494(14) Uani 1 1 d . . .
H309 H -0.1836 0.1070 0.6208 0.059 Uiso 1 1 calc R . .
C310 C -0.0147(8) 0.0989(2) 0.58252(17) 0.0587(18) Uani 1 1 d . . .
H310 H -0.0518 0.0666 0.5668 0.070 Uiso 1 1 calc R . .
C311 C 0.1149(8) 0.1214(2) 0.57323(17) 0.0536(15) Uani 1 1 d . . .
H311 H 0.1676 0.1045 0.5515 0.064 Uiso 1 1 calc R . .
C312 C 0.1689(6) 0.1681(2) 0.59512(14) 0.0416(12) Uani 1 1 d . . .
H312 H 0.2585 0.1837 0.5883 0.050 Uiso 1 1 calc R . .
C313 C 0.3530(5) 0.25930(19) 0.65282(14) 0.0338(11) Uani 1 1 d . . .
C314 C 0.4475(6) 0.2197(2) 0.67575(17) 0.0479(13) Uani 1 1 d . . .
H314 H 0.4069 0.1907 0.6916 0.057 Uiso 1 1 calc R . .
C315 C 0.5970(6) 0.2220(3) 0.67569(19) 0.0550(15) Uani 1 1 d . . .
H315 H 0.6598 0.1950 0.6916 0.066 Uiso 1 1 calc R . .
C316 C 0.6564(6) 0.2635(3) 0.65252(19) 0.0532(14) Uani 1 1 d . . .
H316 H 0.7603 0.2651 0.6526 0.064 Uiso 1 1 calc R . .
C317 C 0.5672(6) 0.3024(2) 0.62947(19) 0.0499(14) Uani 1 1 d . . .
H317 H 0.6089 0.3307 0.6133 0.060 Uiso 1 1 calc R . .
C318 C 0.4159(6) 0.3004(2) 0.62972(15) 0.0385(11) Uani 1 1 d . . .
H318 H 0.3543 0.3277 0.6138 0.046 Uiso 1 1 calc R . .
C401 C -0.1896(5) 0.11833(19) 0.79129(13) 0.0295(10) Uani 1 1 d . . .
C402 C -0.2334(6) 0.1671(2) 0.80985(16) 0.0418(12) Uani 1 1 d . . .
H402 H -0.1606 0.1912 0.8250 0.050 Uiso 1 1 calc R . .
C403 C -0.3803(7) 0.1807(3) 0.80646(18) 0.0540(15) Uani 1 1 d . . .
H403 H -0.4085 0.2141 0.8193 0.065 Uiso 1 1 calc R . .
C404 C -0.4858(6) 0.1465(3) 0.78480(18) 0.0547(16) Uani 1 1 d . . .
H404 H -0.5874 0.1562 0.7827 0.066 Uiso 1 1 calc R . .
C405 C -0.4466(6) 0.0983(3) 0.76591(18) 0.0554(15) Uani 1 1 d . . .
H405 H -0.5211 0.0746 0.7510 0.066 Uiso 1 1 calc R . .
C406 C -0.2978(6) 0.0839(2) 0.76851(16) 0.0438(12) Uani 1 1 d . . .
H406 H -0.2705 0.0509 0.7548 0.053 Uiso 1 1 calc R . .
C407 C 0.0329(5) 0.07233(17) 0.85878(13) 0.0261(9) Uani 1 1 d . . .
C408 C 0.1772(5) 0.06828(18) 0.88170(14) 0.0338(11) Uani 1 1 d . . .
H408 H 0.2581 0.0777 0.8663 0.041 Uiso 1 1 calc R . .
C409 C 0.2033(6) 0.05059(19) 0.92692(15) 0.0391(12) Uani 1 1 d . . .
H409 H 0.3020 0.0475 0.9422 0.047 Uiso 1 1 calc R . .
C410 C 0.0874(6) 0.0377(2) 0.94951(15) 0.0431(13) Uani 1 1 d . . .
H410 H 0.1056 0.0265 0.9807 0.052 Uiso 1 1 calc R . .
C411 C -0.0553(6) 0.0408(2) 0.92724(16) 0.0466(13) Uani 1 1 d . . .
H411 H -0.1350 0.0311 0.9431 0.056 Uiso 1 1 calc R . .
C412 C -0.0849(6) 0.05785(19) 0.88198(15) 0.0371(11) Uani 1 1 d . . .
H412 H -0.1840 0.0597 0.8668 0.044 Uiso 1 1 calc R . .
C413 C 0.0217(5) 0.04326(18) 0.76303(13) 0.0275(10) Uani 1 1 d . . .
C414 C -0.0071(5) -0.01049(19) 0.77494(14) 0.0329(10) Uani 1 1 d . . .
H414 H -0.0301 -0.0181 0.8047 0.039 Uiso 1 1 calc R . .
C415 C -0.0028(5) -0.0530(2) 0.74400(16) 0.0381(11) Uani 1 1 d . . .
H415 H -0.0211 -0.0896 0.7526 0.046 Uiso 1 1 calc R . .
C416 C 0.0285(5) -0.0417(2) 0.70038(15) 0.0354(11) Uani 1 1 d . . .
H416 H 0.0317 -0.0707 0.6790 0.043 Uiso 1 1 calc R . .
C417 C 0.0545(6) 0.0105(2) 0.68796(15) 0.0399(12) Uani 1 1 d . . .
H417 H 0.0738 0.0178 0.6577 0.048 Uiso 1 1 calc R . .
C418 C 0.0533(5) 0.05332(19) 0.71885(14) 0.0353(11) Uani 1 1 d . . .
H418 H 0.0741 0.0896 0.7099 0.042 Uiso 1 1 calc R . .
C7S C 0.006(2) 0.0586(8) 0.4446(6) 0.116(7) Uiso 0.50 1 d PD A -1
H7S1 H -0.0141 0.0405 0.4147 0.175 Uiso 0.50 1 calc PR A -1
H7S2 H 0.1084 0.0724 0.4492 0.175 Uiso 0.50 1 calc PR A -1
H7S3 H -0.0622 0.0893 0.4456 0.175 Uiso 0.50 1 calc PR A -1
C1S C -0.0128(10) 0.0190(4) 0.4813(3) 0.069(3) Uiso 0.50 1 d PGD A -1
C2S C -0.1563(8) 0.0029(5) 0.4854(3) 0.095(5) Uiso 0.50 1 d PGD A -1
H2S H -0.2376 0.0178 0.4654 0.114 Uiso 0.50 1 calc PR A -1
C3S C -0.1808(9) -0.0350(5) 0.5187(4) 0.108(5) Uiso 0.50 1 d PG A -1
H3S H -0.2789 -0.0460 0.5214 0.129 Uiso 0.50 1 calc PR A -1
C4S C -0.0618(12) -0.0568(4) 0.5479(3) 0.084(5) Uiso 0.50 1 d PG A -1
H4S H -0.0786 -0.0827 0.5706 0.100 Uiso 0.50 1 calc PR A -1
C5S C 0.0817(10) -0.0407(4) 0.5438(3) 0.075(4) Uiso 0.50 1 d PG A -1
H5S H 0.1630 -0.0556 0.5638 0.090 Uiso 0.50 1 calc PR A -1
C6S C 0.1062(8) -0.0028(4) 0.5105(3) 0.067(4) Uiso 0.50 1 d PGD A -1
H6S H 0.2043 0.0082 0.5078 0.080 Uiso 0.50 1 calc PR A -1

loop_
_atom_site_aniso_label
_atom_site_aniso_U_11
_atom_site_aniso_U_22
_atom_site_aniso_U_33
_atom_site_aniso_U_23
_atom_site_aniso_U_13
_atom_site_aniso_U_12
Cu1 0.0285(3) 0.0285(3) 0.0240(3) -0.0013(2) 0.0040(2) -0.0047(2)
Cu2 0.0290(3) 0.0308(3) 0.0237(3) -0.0004(2) 0.0049(2) -0.0050(2)
Cu3 0.0294(3) 0.0287(3) 0.0241(3) -0.0012(2) 0.0036(2) -0.0047(2)
Cu4 0.0298(3) 0.0280(3) 0.0238(3) -0.0003(2) 0.0056(2) -0.0044(2)
P1 0.0256(6) 0.0289(6) 0.0222(5) -0.0017(4) 0.0038(4) -0.0020(5)
P2 0.0256(6) 0.0264(6) 0.0265(5) -0.0006(4) 0.0030(4) -0.0001(5)
P3 0.0310(7) 0.0278(6) 0.0228(5) 0.0000(4) 0.0036(4) -0.0003(5)
P4 0.0260(6) 0.0236(6) 0.0248(5) -0.0001(4) 0.0038(4) -0.0010(5)
N1 0.037(2) 0.036(2) 0.0209(17) 0.0033(14) 0.0053(15) -0.0065(18)
N2 0.036(2) 0.029(2) 0.0257(17) 0.0024(15) 0.0033(15) -0.0041(17)
N3 0.039(2) 0.034(2) 0.0208(17) -0.0005(14) 0.0097(15) -0.0087(18)
N4 0.034(2) 0.029(2) 0.0266(17) 0.0000(15) 0.0057(15) -0.0032(17)
C101 0.028(3) 0.030(2) 0.029(2) -0.0041(18) -0.0042(18) -0.001(2)
C102 0.059(3) 0.038(3) 0.026(2) -0.001(2) -0.001(2) -0.001(3)
C103 0.086(5) 0.038(3) 0.039(3) 0.006(2) -0.016(3) -0.003(3)
C104 0.058(4) 0.040(3) 0.091(5) 0.008(3) -0.037(4) 0.002(3)
C105 0.028(3) 0.043(3) 0.115(5) 0.009(3) 0.014(3) 0.008(3)
C106 0.030(3) 0.042(3) 0.061(3) 0.000(2) 0.012(2) -0.004(2)
C107 0.027(2) 0.034(3) 0.026(2) 0.0055(18) 0.0055(17) 0.003(2)
C108 0.034(3) 0.043(3) 0.032(2) -0.004(2) 0.0031(19) 0.000(2)
C109 0.036(3) 0.053(3) 0.046(3) -0.008(2) 0.012(2) 0.008(3)
C110 0.029(3) 0.062(4) 0.051(3) -0.003(3) 0.011(2) 0.003(3)
C111 0.027(3) 0.055(3) 0.054(3) -0.009(2) 0.008(2) -0.006(2)
C112 0.033(3) 0.041(3) 0.042(3) -0.009(2) 0.011(2) -0.005(2)
C113 0.025(3) 0.034(3) 0.030(2) -0.0041(19) 0.0054(18) 0.004(2)
C114 0.043(3) 0.043(3) 0.032(2) -0.005(2) -0.001(2) -0.001(2)
C115 0.047(3) 0.049(3) 0.032(2) -0.009(2) -0.004(2) -0.010(3)
C116 0.045(3) 0.056(4) 0.042(3) -0.019(2) 0.000(2) -0.017(3)
C117 0.082(5) 0.046(3) 0.046(3) -0.004(2) 0.008(3) -0.023(3)
C118 0.060(4) 0.046(3) 0.029(2) -0.003(2) -0.003(2) -0.014(3)
C201 0.026(3) 0.025(2) 0.035(2) 0.0000(18) 0.0047(18) -0.0017(19)
C202 0.033(3) 0.040(3) 0.033(2) 0.005(2) 0.0022(19) 0.001(2)
C203 0.037(3) 0.047(3) 0.048(3) 0.016(2) -0.005(2) -0.003(3)
C204 0.028(3) 0.038(3) 0.071(4) 0.014(3) 0.009(3) 0.009(2)
C205 0.044(3) 0.042(3) 0.060(3) 0.002(2) 0.021(3) 0.005(3)
C206 0.036(3) 0.031(3) 0.043(3) 0.007(2) 0.008(2) 0.004(2)
C207 0.031(3) 0.025(2) 0.034(2) -0.0041(18) 0.0004(19) -0.001(2)
C208 0.037(3) 0.037(3) 0.047(3) -0.003(2) 0.010(2) 0.002(2)
C209 0.056(4) 0.051(4) 0.059(3) -0.011(3) 0.020(3) 0.010(3)
C210 0.073(5) 0.047(4) 0.063(3) -0.028(3) 0.009(3) 0.005(3)
C211 0.054(4) 0.057(4) 0.088(4) -0.035(3) 0.015(3) -0.023(3)
C212 0.042(3) 0.057(4) 0.071(3) -0.029(3) 0.022(3) -0.017(3)
C213 0.033(3) 0.024(2) 0.029(2) -0.0004(17) 0.0035(18) 0.001(2)
C214 0.035(3) 0.041(3) 0.046(3) 0.009(2) 0.009(2) -0.001(2)
C215 0.038(3) 0.046(3) 0.055(3) 0.015(2) 0.015(2) -0.002(2)
C216 0.061(4) 0.037(3) 0.036(3) 0.011(2) 0.013(2) 0.006(3)
C217 0.040(3) 0.042(3) 0.033(2) 0.004(2) -0.001(2) 0.003(2)
C218 0.031(3) 0.031(3) 0.035(2) 0.0020(19) 0.0068(19) -0.002(2)
C301 0.030(3) 0.032(3) 0.027(2) -0.0007(18) 0.0009(18) -0.005(2)
C302 0.030(3) 0.038(3) 0.037(2) -0.007(2) 0.0016(19) 0.001(2)
C303 0.036(3) 0.040(3) 0.071(4) -0.011(3) -0.007(2) 0.011(2)
C304 0.052(4) 0.038(3) 0.062(3) 0.008(3) -0.020(3) 0.004(3)
C305 0.090(5) 0.046(3) 0.036(3) 0.006(2) -0.001(3) 0.008(3)
C306 0.061(4) 0.039(3) 0.032(2) 0.000(2) 0.005(2) 0.012(3)
C307 0.035(3) 0.029(2) 0.028(2) 0.0021(18) -0.0019(18) 0.005(2)
C308 0.040(3) 0.035(3) 0.041(3) -0.002(2) -0.003(2) 0.002(2)
C309 0.045(3) 0.038(3) 0.059(3) -0.004(3) -0.014(3) -0.001(3)
C310 0.094(5) 0.028(3) 0.044(3) -0.007(2) -0.027(3) 0.009(3)
C311 0.084(5) 0.033(3) 0.040(3) -0.006(2) 0.000(3) 0.010(3)
C312 0.064(4) 0.036(3) 0.024(2) -0.001(2) 0.006(2) 0.011(3)
C313 0.039(3) 0.038(3) 0.025(2) -0.0010(19) 0.0046(19) 0.000(2)
C314 0.040(3) 0.052(3) 0.053(3) 0.016(2) 0.013(2) 0.005(3)
C315 0.038(4) 0.059(4) 0.069(3) 0.017(3) 0.011(3) 0.013(3)
C316 0.034(3) 0.062(4) 0.066(3) 0.000(3) 0.015(3) 0.002(3)
C317 0.040(3) 0.050(3) 0.065(3) 0.005(3) 0.023(3) -0.010(3)
C318 0.040(3) 0.034(3) 0.043(3) 0.004(2) 0.010(2) 0.004(2)
C401 0.028(3) 0.033(3) 0.028(2) 0.0043(18) 0.0052(18) 0.004(2)
C402 0.044(3) 0.041(3) 0.042(3) 0.002(2) 0.011(2) 0.009(3)
C403 0.050(4) 0.062(4) 0.052(3) 0.001(3) 0.017(3) 0.025(3)
C404 0.029(3) 0.078(5) 0.059(3) 0.020(3) 0.013(3) 0.021(3)
C405 0.028(3) 0.076(4) 0.060(3) 0.008(3) 0.000(2) 0.000(3)
C406 0.034(3) 0.045(3) 0.052(3) -0.002(2) 0.002(2) 0.007(2)
C407 0.030(3) 0.022(2) 0.026(2) -0.0007(17) 0.0055(18) -0.0007(19)
C408 0.037(3) 0.025(2) 0.039(2) -0.0008(19) 0.005(2) 0.000(2)
C409 0.044(3) 0.033(3) 0.036(2) 0.005(2) -0.007(2) -0.001(2)
C410 0.060(4) 0.042(3) 0.029(2) 0.007(2) 0.009(2) 0.004(3)
C411 0.050(4) 0.055(3) 0.040(3) 0.015(2) 0.020(2) 0.007(3)
C412 0.035(3) 0.037(3) 0.040(3) 0.005(2) 0.009(2) 0.001(2)
C413 0.023(2) 0.029(2) 0.031(2) 0.0005(18) 0.0038(17) -0.0005(19)
C414 0.034(3) 0.032(3) 0.034(2) -0.005(2) 0.0071(19) 0.001(2)
C415 0.037(3) 0.027(3) 0.051(3) -0.002(2) 0.010(2) 0.000(2)
C416 0.032(3) 0.034(3) 0.040(3) -0.014(2) 0.0000(19) 0.004(2)
C417 0.050(3) 0.040(3) 0.030(2) -0.004(2) 0.006(2) 0.009(2)
C418 0.045(3) 0.028(3) 0.033(2) 0.0046(19) 0.007(2) -0.002(2)

loop_
_atom_type_symbol
_atom_type_description
_atom_type_scat_dispersion_real
_atom_type_scat_dispersion_imag
_atom_type_scat_source
C C 0.0033 0.0016 'International Tables Vol C Tables 4.2.6.8 and 6.1.1.4'
H H 0.0000 0.0000 'International Tables Vol C Tables 4.2.6.8 and 6.1.1.4'
Cu Cu 0.3201 1.2651 'International Tables Vol C Tables 4.2.6.8 and 6.1.1.4'
N N 0.0061 0.0033 'International Tables Vol C Tables 4.2.6.8 and 6.1.1.4'
P P 0.1023 0.0942 'International Tables Vol C Tables 4.2.6.8 and 6.1.1.4'

loop_
_geom_angle_atom_site_label_1
_geom_angle_atom_site_label_2
_geom_angle_atom_site_label_3
_geom_angle
N4 Cu1 N1 176.11(15)
N4 Cu1 Cu4 43.56(10)
N1 Cu1 Cu4 133.45(10)
N4 Cu1 Cu2 134.85(10)
N1 Cu1 Cu2 42.19(10)
Cu4 Cu1 Cu2 91.30(2)
N1 Cu2 N2 175.38(15)
N1 Cu2 Cu3 131.10(11)
N2 Cu2 Cu3 44.34(11)
N1 Cu2 Cu1 42.39(11)
N2 Cu2 Cu1 133.08(11)
Cu3 Cu2 Cu1 88.74(2)
N2 Cu3 N3 176.65(16)
N2 Cu3 Cu2 44.71(10)
N3 Cu3 Cu2 133.83(10)
N2 Cu3 Cu4 136.65(10)
N3 Cu3 Cu4 42.02(10)
Cu2 Cu3 Cu4 91.94(2)
N4 Cu4 N3 173.69(15)
N4 Cu4 Cu1 43.82(11)
N3 Cu4 Cu1 130.19(11)
N4 Cu4 Cu3 131.83(11)
N3 Cu4 Cu3 42.31(11)
Cu1 Cu4 Cu3 88.02(2)
N1 P1 C101 112.1(2)
N1 P1 C113 113.2(2)
C101 P1 C113 104.1(2)
N1 P1 C107 116.27(19)
C101 P1 C107 104.5(2)
C113 P1 C107 105.5(2)
N2 P2 C201 117.4(2)
N2 P2 C207 111.1(2)
C201 P2 C207 104.1(2)
N2 P2 C213 114.65(19)
C201 P2 C213 104.3(2)
C207 P2 C213 103.9(2)
N3 P3 C301 111.3(2)
N3 P3 C307 112.4(2)
C301 P3 C307 104.1(2)
N3 P3 C313 116.95(19)
C301 P3 C313 106.4(2)
C307 P3 C313 104.6(2)
N4 P4 C401 117.5(2)
N4 P4 C413 114.08(19)
C401 P4 C413 104.3(2)
N4 P4 C407 111.40(19)
C401 P4 C407 103.24(19)
C413 P4 C407 105.04(19)
P1 N1 Cu2 135.1(2)
P1 N1 Cu1 121.4(2)
Cu2 N1 Cu1 95.42(14)
P2 N2 Cu3 129.2(2)
P2 N2 Cu2 122.3(2)
Cu3 N2 Cu2 90.94(16)
P3 N3 Cu4 129.6(2)
P3 N3 Cu3 116.1(2)
Cu4 N3 Cu3 95.67(15)
P4 N4 Cu4 128.7(2)
P4 N4 Cu1 130.89(19)
Cu4 N4 Cu1 92.62(16)
C106 C101 C102 118.0(4)
C106 C101 P1 117.9(3)
C102 C101 P1 124.0(4)
C103 C102 C101 121.9(5)
C103 C102 H102 119.1
C101 C102 H102 119.1
C104 C103 C102 119.2(5)
C104 C103 H103 120.4
C102 C103 H103 120.4
C103 C104 C105 121.0(5)
C103 C104 H104 119.5
C105 C104 H104 119.5
C106 C105 C104 118.8(6)
C106 C105 H105 120.6
C104 C105 H105 120.6
C101 C106 C105 121.1(5)
C101 C106 H106 119.5
C105 C106 H106 119.5
C108 C107 C112 118.7(4)
C108 C107 P1 123.3(4)
C112 C107 P1 117.7(3)
C107 C108 C109 120.1(5)
C107 C108 H108 119.9
C109 C108 H108 119.9
C110 C109 C108 120.2(5)
C110 C109 H109 119.9
C108 C109 H109 119.9
C109 C110 C111 120.2(5)
C109 C110 H110 119.9
C111 C110 H110 119.9
C112 C111 C110 120.2(5)
C112 C111 H111 119.9
C110 C111 H111 119.9
C111 C112 C107 120.6(4)
C111 C112 H112 119.7
C107 C112 H112 119.7
C118 C113 C114 117.5(4)
C118 C113 P1 119.9(3)
C114 C113 P1 122.6(4)
C115 C114 C113 120.8(5)
C115 C114 H114 119.6
C113 C114 H114 119.6
C116 C115 C114 121.0(4)
C116 C115 H115 119.5
C114 C115 H115 119.5
C115 C116 C117 118.7(5)
C115 C116 H116 120.7
C117 C116 H116 120.7
C116 C117 C118 120.3(5)
C116 C117 H117 119.9
C118 C117 H117 119.9
C113 C118 C117 121.7(4)
C113 C118 H118 119.1
C117 C118 H118 119.1
C202 C201 C206 118.0(4)
C202 C201 P2 121.0(3)
C206 C201 P2 120.7(3)
C203 C202 C201 120.6(4)
C203 C202 H202 119.7
C201 C202 H202 119.7
C204 C203 C202 120.2(5)
C204 C203 H203 119.9
C202 C203 H203 119.9
C203 C204 C205 120.8(5)
C203 C204 H204 119.6
C205 C204 H204 119.6
C206 C205 C204 119.3(5)
C206 C205 H205 120.3
C204 C205 H205 120.3
C205 C206 C201 121.0(4)
C205 C206 H206 119.5
C201 C206 H206 119.5
C208 C207 C212 118.6(4)
C208 C207 P2 119.6(4)
C212 C207 P2 121.8(4)
C207 C208 C209 120.2(5)
C207 C208 H208 119.9
C209 C208 H208 119.9
C210 C209 C208 120.9(5)
C210 C209 H209 119.6
C208 C209 H209 119.6
C209 C210 C211 120.3(5)
C209 C210 H210 119.9
C211 C210 H210 119.9
C210 C211 C212 119.1(5)
C210 C211 H211 120.4
C212 C211 H211 120.4
C207 C212 C211 121.0(5)
C207 C212 H212 119.5
C211 C212 H212 119.5
C214 C213 C218 117.9(4)
C214 C213 P2 122.2(3)
C218 C213 P2 119.9(3)
C213 C214 C215 121.0(5)
C213 C214 H214 119.5
C215 C214 H214 119.5
C216 C215 C214 119.5(5)
C216 C215 H215 120.2
C214 C215 H215 120.2
C215 C216 C217 120.6(4)
C215 C216 H216 119.7
C217 C216 H216 119.7
C216 C217 C218 119.7(4)
C216 C217 H217 120.1
C218 C217 H217 120.1
C217 C218 C213 121.3(4)
C217 C218 H218 119.4
C213 C218 H218 119.4
C302 C301 C306 118.1(4)
C302 C301 P3 119.7(3)
C306 C301 P3 122.2(3)
C303 C302 C301 121.0(4)
C303 C302 H302 119.5
C301 C302 H302 119.5
C302 C303 C304 120.1(5)
C302 C303 H303 119.9
C304 C303 H303 119.9
C305 C304 C303 119.7(5)
C305 C304 H304 120.1
C303 C304 H304 120.1
C304 C305 C306 120.7(5)
C304 C305 H305 119.6
C306 C305 H305 119.6
C305 C306 C301 120.3(5)
C305 C306 H306 119.8
C301 C306 H306 119.8
C308 C307 C312 119.1(4)
C308 C307 P3 117.4(3)
C312 C307 P3 123.5(4)
C307 C308 C309 120.6(5)
C307 C308 H308 119.7
C309 C308 H308 119.7
C310 C309 C308 118.5(6)
C310 C309 H309 120.7
C308 C309 H309 120.7
C311 C310 C309 121.0(5)
C311 C310 H310 119.5
C309 C310 H310 119.5
C310 C311 C312 120.3(5)
C310 C311 H311 119.9
C312 C311 H311 119.9
C311 C312 C307 120.5(5)
C311 C312 H312 119.7
C307 C312 H312 119.7
C318 C313 C314 117.8(5)
C318 C313 P3 124.9(4)
C314 C313 P3 117.2(4)
C315 C314 C313 121.0(5)
C315 C314 H314 119.5
C313 C314 H314 119.5
C314 C315 C316 119.8(5)
C314 C315 H315 120.1
C316 C315 H315 120.1
C317 C316 C315 120.6(5)
C317 C316 H316 119.7
C315 C316 H316 119.7
C316 C317 C318 119.8(5)
C316 C317 H317 120.1
C318 C317 H317 120.1
C313 C318 C317 121.0(5)
C313 C318 H318 119.5
C317 C318 H318 119.5
C402 C401 C406 118.7(4)
C402 C401 P4 117.9(4)
C406 C401 P4 123.3(4)
C403 C402 C401 120.8(5)
C403 C402 H402 119.6
C401 C402 H402 119.6
C404 C403 C402 120.3(5)
C404 C403 H403 119.9
C402 C403 H403 119.9
C403 C404 C405 120.5(5)
C403 C404 H404 119.8
C405 C404 H404 119.8
C404 C405 C406 120.2(6)
C404 C405 H405 119.9
C406 C405 H405 119.9
C401 C406 C405 119.5(5)
C401 C406 H406 120.3
C405 C406 H406 120.3
C408 C407 C412 119.0(4)
C408 C407 P4 117.9(3)
C412 C407 P4 122.9(3)
C409 C408 C407 120.3(4)
C409 C408 H408 119.8
C407 C408 H408 119.8
C410 C409 C408 120.2(5)
C410 C409 H409 119.9
C408 C409 H409 119.9
C409 C410 C411 120.2(4)
C409 C410 H410 119.9
C411 C410 H410 119.9
C410 C411 C412 121.0(5)
C410 C411 H411 119.5
C412 C411 H411 119.5
C411 C412 C407 119.3(5)
C411 C412 H412 120.4
C407 C412 H412 120.4
C414 C413 C418 118.2(4)
C414 C413 P4 122.9(3)
C418 C413 P4 118.7(3)
C415 C414 C413 121.0(4)
C415 C414 H414 119.5
C413 C414 H414 119.5
C416 C415 C414 119.4(4)
C416 C415 H415 120.3
C414 C415 H415 120.3
C417 C416 C415 120.4(4)
C417 C416 H416 119.8
C415 C416 H416 119.8
C416 C417 C418 120.9(4)
C416 C417 H417 119.6
C418 C417 H417 119.6
C417 C418 C413 120.1(4)
C417 C418 H418 119.9
C413 C418 H418 119.9
C2S C1S C6S 120.0
C2S C1S C7S 117.5(5)
C6S C1S C7S 122.5(5)
C3S C2S C1S 120.0
C3S C2S H2S 120.0
C1S C2S H2S 120.0
C2S C3S C4S 120.0
C2S C3S H3S 120.0
C4S C3S H3S 120.0
C5S C4S C3S 120.0
C5S C4S H4S 120.0
C3S C4S H4S 120.0
C6S C5S C4S 120.0
C6S C5S H5S 120.0
C4S C5S H5S 120.0
C5S C6S C1S 120.0
C5S C6S H6S 120.0
C1S C6S H6S 120.0

loop_
_geom_bond_atom_site_label_1
_geom_bond_atom_site_label_2
_geom_bond_distance
Cu1 N4 1.855(3)
Cu1 N1 1.861(4)
Cu1 Cu4 2.6762(6)
Cu1 Cu2 2.7479(7)
Cu2 N1 1.854(3)
Cu2 N2 1.860(3)
Cu2 Cu3 2.6436(6)
Cu3 N2 1.848(3)
Cu3 N3 1.861(3)
Cu3 Cu4 2.7508(7)
Cu4 N4 1.846(3)
Cu4 N3 1.850(3)
P1 N1 1.551(3)
P1 C101 1.821(5)
P1 C113 1.823(5)
P1 C107 1.821(4)
P2 N2 1.559(4)
P2 C201 1.811(5)
P2 C207 1.819(4)
P2 C213 1.826(4)
P3 N3 1.557(3)
P3 C301 1.815(5)
P3 C307 1.816(5)
P3 C313 1.818(5)
P4 N4 1.555(4)
P4 C401 1.815(5)
P4 C413 1.820(4)
P4 C407 1.829(4)
C101 C106 1.387(7)
C101 C102 1.390(6)
C102 C103 1.378(8)
C102 H102 0.9500
C103 C104 1.366(9)
C103 H103 0.9500
C104 C105 1.393(9)
C104 H104 0.9500
C105 C106 1.390(8)
C105 H105 0.9500
C106 H106 0.9500
C107 C108 1.391(6)
C107 C112 1.400(7)
C108 C109 1.393(7)
C108 H108 0.9500
C109 C110 1.377(8)
C109 H109 0.9500
C110 C111 1.377(7)
C110 H110 0.9500
C111 C112 1.377(7)
C111 H111 0.9500
C112 H112 0.9500
C113 C118 1.370(7)
C113 C114 1.407(6)
C114 C115 1.382(7)
C114 H114 0.9500
C115 C116 1.371(8)
C115 H115 0.9500
C116 C117 1.388(7)
C116 H116 0.9500
C117 C118 1.387(7)
C117 H117 0.9500
C118 H118 0.9500
C201 C202 1.398(6)
C201 C206 1.403(6)
C202 C203 1.376(7)
C202 H202 0.9500
C203 C204 1.363(7)
C203 H203 0.9500
C204 C205 1.388(8)
C204 H204 0.9500
C205 C206 1.369(7)
C205 H205 0.9500
C206 H206 0.9500
C207 C208 1.377(6)
C207 C212 1.390(7)
C208 C209 1.395(7)
C208 H208 0.9500
C209 C210 1.352(9)
C209 H209 0.9500
C210 C211 1.384(9)
C210 H210 0.9500
C211 C212 1.393(8)
C211 H211 0.9500
C212 H212 0.9500
C213 C214 1.389(7)
C213 C218 1.394(6)
C214 C215 1.397(7)
C214 H214 0.9500
C215 C216 1.372(7)
C215 H215 0.9500
C216 C217 1.374(7)
C216 H216 0.9500
C217 C218 1.383(6)
C217 H217 0.9500
C218 H218 0.9500
C301 C302 1.393(6)
C301 C306 1.398(6)
C302 C303 1.374(7)
C302 H302 0.9500
C303 C304 1.388(8)
C303 H303 0.9500
C304 C305 1.363(8)
C304 H304 0.9500
C305 C306 1.385(7)
C305 H305 0.9500
C306 H306 0.9500
C307 C308 1.384(7)
C307 C312 1.396(6)
C308 C309 1.395(7)
C308 H308 0.9500
C309 C310 1.393(8)
C309 H309 0.9500
C310 C311 1.368(9)
C310 H310 0.9500
C311 C312 1.366(8)
C311 H311 0.9500
C312 H312 0.9500
C313 C318 1.383(7)
C313 C314 1.403(7)
C314 C315 1.367(8)
C314 H314 0.9500
C315 C316 1.376(8)
C315 H315 0.9500
C316 C317 1.366(8)
C316 H316 0.9500
C317 C318 1.383(7)
C317 H317 0.9500
C318 H318 0.9500
C401 C402 1.392(7)
C401 C406 1.393(7)
C402 C403 1.372(8)
C402 H402 0.9500
C403 C404 1.360(9)
C403 H403 0.9500
C404 C405 1.372(9)
C404 H404 0.9500
C405 C406 1.394(8)
C405 H405 0.9500
C406 H406 0.9500
C407 C408 1.394(6)
C407 C412 1.401(6)
C408 C409 1.387(6)
C408 H408 0.9500
C409 C410 1.367(7)
C409 H409 0.9500
C410 C411 1.373(8)
C410 H410 0.9500
C411 C412 1.385(6)
C411 H411 0.9500
C412 H412 0.9500
C413 C414 1.393(6)
C413 C418 1.395(6)
C414 C415 1.386(6)
C414 H414 0.9500
C415 C416 1.384(6)
C415 H415 0.9500
C416 C417 1.356(7)
C416 H416 0.9500
C417 C418 1.387(7)
C417 H417 0.9500
C418 H418 0.9500
C7S C1S 1.4802(10)
C7S H7S1 0.9800
C7S H7S2 0.9800
C7S H7S3 0.9800
C1S C2S 1.3900
C1S C6S 1.3900
C2S C3S 1.3900
C2S H2S 0.9500
C3S C4S 1.3900
C3S H3S 0.9500
C4S C5S 1.3900
C4S H4S 0.9500
C5S C6S 1.3900
C5S H5S 0.9500
C6S H6S 0.9500
